data_4313598
loop_
_publ_author_name
'A. Chandrasekaran'
'Natalya V. Timosheva'
'Roberta O. Day'
'Robert R. Holmes'

_publ_section_title
;
 Influence of Hydrogen Bonding in Competition with Lattice Interactions on
 Carbonyl Coordination at Phosphorus. Implications for Phosphoryl Transfer
 Activated States1
;
_journal_name_full 'Inorganic Chemistry'
_journal_page_first 3285
_journal_page_last 3292
_journal_paper_doi 10.1021/ic020666p
_journal_volume 42
_journal_year 2003
_chemical_formula_sum 'C27 H24 Br Cl2 O2 P'
_chemical_formula_weight 562.24
_chemical_name_systematic
;
  ?
;
_space_group_IT_number 2
_symmetry_cell_setting triclinic
_symmetry_space_group_name_Hall '-P 1'
_symmetry_space_group_name_H-M 'P -1'
_atom_sites_solution_hydrogens geom
_atom_sites_solution_primary direct
_atom_sites_solution_secondary difmap
_audit_creation_method SHELXL-97
_cell_angle_alpha 75.8623(12)
_cell_angle_beta 80.0830(13)
_cell_angle_gamma 72.456(2)
_cell_formula_units_Z 2
_cell_length_a 9.9695(3)
_cell_length_b 11.0013(4)
_cell_length_c 13.2255(6)
_cell_measurement_temperature 293(2)
_cell_volume 1333.53(9)
_computing_structure_refinement 'SHELXL-97 (Sheldrick, 1997)'
_computing_structure_solution 'SHELXS-97 (Sheldrick, 1990)'
_diffrn_ambient_temperature 293(2)
_diffrn_measured_fraction_theta_full 0.970
_diffrn_measured_fraction_theta_max 0.970
_diffrn_measurement_device_type 'Nonius KappaCCD area detector'
_diffrn_radiation_monochromator graphite
_diffrn_radiation_source 'fine-focus sealed tube'
_diffrn_radiation_type MoK\a
_diffrn_radiation_wavelength 0.71073
_diffrn_reflns_av_R_equivalents 0.0328
_diffrn_reflns_av_sigmaI/netI 0.0474
_diffrn_reflns_limit_h_max 11
_diffrn_reflns_limit_h_min -11
_diffrn_reflns_limit_k_max 12
_diffrn_reflns_limit_k_min -12
_diffrn_reflns_limit_l_max 15
_diffrn_reflns_limit_l_min -15
_diffrn_reflns_number 7700
_diffrn_reflns_theta_full 24.81
_diffrn_reflns_theta_max 24.81
_diffrn_reflns_theta_min 4.09
_exptl_absorpt_coefficient_mu 1.823
_exptl_absorpt_correction_T_max 0.8387
_exptl_absorpt_correction_T_min 0.6585
_exptl_crystal_density_diffrn 1.400
_exptl_crystal_density_method 'not measured'
_exptl_crystal_F_000 572
_exptl_crystal_size_max 0.25
_exptl_crystal_size_mid 0.25
_exptl_crystal_size_min 0.10
_refine_diff_density_max 0.843
_refine_diff_density_min -0.557
_refine_diff_density_rms 0.076
_refine_ls_extinction_method none
_refine_ls_goodness_of_fit_ref 1.039
_refine_ls_hydrogen_treatment mixed
_refine_ls_matrix_type full
_refine_ls_number_parameters 300
_refine_ls_number_reflns 4454
_refine_ls_number_restraints 18
_refine_ls_restrained_S_all 1.081
_refine_ls_R_factor_all 0.0684
_refine_ls_R_factor_gt 0.0552
_refine_ls_shift/su_max 0.001
_refine_ls_shift/su_mean 0.000
_refine_ls_structure_factor_coef Fsqd
_refine_ls_weighting_details 'calc w=1/[\s^2^(Fo^2^)+(0.0965P)^2^+0.9370P] where P=(Fo^2^+2Fc^2^)/3'
_refine_ls_weighting_scheme calc
_refine_ls_wR_factor_gt 0.1492
_refine_ls_wR_factor_ref 0.1603
_reflns_number_gt 3652
_reflns_number_total 4454
_reflns_threshold_expression >2sigma(I)
_cod_data_source_file ic020666p_1.cif
_cod_data_source_block ntp5a
_cod_depositor_comments
;
The following automatic conversions were performed:

'_symmetry_cell_setting' value 'Triclinic' changed to 'triclinic'
according to the built-in table from CIF Core dictionary named
'cif_core.dic' version 2.4.1 from 2010-06-29.

Automatic conversion script
Id: cif_fix_values 1646 2011-03-28 12:23:43Z adriana 
;
_cod_database_code 4313598

loop_
_symmetry_equiv_pos_as_xyz
'x, y, z'
'-x, -y, -z'

loop_
_atom_site_label
_atom_site_type_symbol
_atom_site_fract_x
_atom_site_fract_y
_atom_site_fract_z
_atom_site_U_iso_or_equiv
_atom_site_adp_type
_atom_site_occupancy
_atom_site_symmetry_multiplicity
_atom_site_calc_flag
_atom_site_refinement_flags
_atom_site_disorder_assembly
_atom_site_disorder_group
P P 0.01517(10) 0.15240(10) 0.77437(8) 0.0454(3) Uani 1 1 d . . .
O1 O -0.1762(4) 0.1748(3) 0.9577(3) 0.0675(9) Uani 1 1 d . . .
O2 O -0.3245(4) 0.3551(3) 1.0007(2) 0.0637(8) Uani 1 1 d . . .
H1 H -0.3351 0.3054 1.0570 0.095 Uiso 1 1 calc R . .
C1 C -0.1020(4) 0.3177(4) 0.7528(3) 0.0476(9) Uani 1 1 d . . .
C2 C -0.0889(5) 0.3947(5) 0.6553(4) 0.0636(12) Uani 1 1 d . . .
H2 H -0.0187 0.3625 0.6049 0.076 Uiso 1 1 calc R . .
C3 C -0.1776(6) 0.5194(5) 0.6296(4) 0.0779(15) Uani 1 1 d . . .
H3 H -0.1671 0.5694 0.5625 0.094 Uiso 1 1 calc R . .
C4 C -0.2800(6) 0.5684(4) 0.7028(4) 0.0711(14) Uani 1 1 d . . .
H4 H -0.3392 0.6522 0.6857 0.085 Uiso 1 1 calc R . .
C5 C -0.2961(5) 0.4945(4) 0.8017(4) 0.0581(11) Uani 1 1 d . . .
H5 H -0.3662 0.5291 0.8511 0.070 Uiso 1 1 calc R . .
C6 C -0.2092(4) 0.3689(4) 0.8293(3) 0.0449(9) Uani 1 1 d . . .
C7 C -0.2335(4) 0.2903(4) 0.9354(3) 0.0465(9) Uani 1 1 d . . .
C8 C 0.1372(4) 0.1414(4) 0.6570(3) 0.0543(10) Uani 1 1 d . . .
C9 C 0.2548(6) 0.1858(6) 0.6411(4) 0.0775(15) Uani 1 1 d . . .
H9 H 0.2718 0.2260 0.6900 0.093 Uiso 1 1 calc R . .
C10 C 0.3502(6) 0.1702(7) 0.5502(5) 0.092(2) Uani 1 1 d . . .
H10 H 0.4317 0.1981 0.5402 0.110 Uiso 1 1 calc R . .
C11 C 0.3241(7) 0.1152(6) 0.4776(5) 0.0854(18) Uani 1 1 d . . .
H11 H 0.3868 0.1063 0.4173 0.102 Uiso 1 1 calc R . .
C12 C 0.2072(10) 0.0734(8) 0.4924(6) 0.117(3) Uani 1 1 d . . .
H12 H 0.1884 0.0371 0.4416 0.141 Uiso 1 1 calc R . .
C13 C 0.1156(7) 0.0839(7) 0.5819(5) 0.0899(19) Uani 1 1 d . . .
H13 H 0.0372 0.0514 0.5921 0.108 Uiso 1 1 calc R . .
C14 C -0.0827(4) 0.0353(4) 0.7863(3) 0.0494(9) Uani 1 1 d . . .
C15 C -0.0149(5) -0.0960(5) 0.8136(4) 0.0629(12) Uani 1 1 d . . .
H15 H 0.0798 -0.1234 0.8256 0.075 Uiso 1 1 calc R . .
C16 C -0.0905(7) -0.1866(5) 0.8228(5) 0.0786(15) Uani 1 1 d . . .
H16 H -0.0458 -0.2752 0.8405 0.094 Uiso 1 1 calc R . .
C17 C -0.2306(7) -0.1458(6) 0.8059(4) 0.0772(16) Uani 1 1 d . . .
H17 H -0.2811 -0.2068 0.8141 0.093 Uiso 1 1 calc R . .
C18 C -0.2962(5) -0.0166(6) 0.7771(4) 0.0769(16) Uani 1 1 d . . .
H18 H -0.3905 0.0103 0.7641 0.092 Uiso 1 1 calc R . .
C19 C -0.2228(5) 0.0742(5) 0.7673(4) 0.0647(12) Uani 1 1 d . . .
H19 H -0.2679 0.1623 0.7477 0.078 Uiso 1 1 calc R . .
C20 C 0.1212(5) 0.1042(4) 0.8836(4) 0.0534(10) Uani 1 1 d . . .
H20A H 0.0589 0.0892 0.9475 0.064 Uiso 1 1 calc R . .
H20B H 0.1890 0.0212 0.8778 0.064 Uiso 1 1 calc R . .
C21 C 0.2029(4) 0.1953(4) 0.8973(3) 0.0527(10) Uani 1 1 d . . .
C22 C 0.1377(5) 0.3226(5) 0.9077(5) 0.0714(14) Uani 1 1 d . . .
H22 H 0.0411 0.3570 0.9028 0.086 Uiso 1 1 calc R . .
C23 C 0.2163(7) 0.3992(6) 0.9255(6) 0.0856(17) Uani 1 1 d . . .
H23 H 0.1726 0.4856 0.9300 0.103 Uiso 1 1 calc R . .
C24 C 0.3569(6) 0.3481(6) 0.9364(5) 0.0842(17) Uani 1 1 d . . .
H24 H 0.4090 0.3994 0.9487 0.101 Uiso 1 1 calc R . .
C25 C 0.4216(6) 0.2207(7) 0.9291(6) 0.0879(18) Uani 1 1 d . . .
H25 H 0.5168 0.1850 0.9389 0.105 Uiso 1 1 calc R . .
C26 C 0.3447(5) 0.1448(5) 0.9070(4) 0.0694(13) Uani 1 1 d . . .
H26 H 0.3898 0.0599 0.8990 0.083 Uiso 1 1 calc R . .
Br Br -0.39973(4) 0.18504(4) 1.21444(4) 0.0620(2) Uani 1 1 d . . .
C1S C 0.2865(14) 0.6523(15) 0.6208(12) 0.240(7) Uiso 1 1 d D . .
Cl1 Cl 0.1326(8) 0.6004(9) 0.6389(6) 0.177(2) Uiso 0.50 1 d PD . .
Cl2 Cl 0.2973(10) 0.7269(10) 0.4896(7) 0.211(3) Uiso 0.50 1 d PD . .
Cl1A Cl 0.1303(13) 0.7133(13) 0.5824(11) 0.191(4) Uiso 0.30 1 d PD . .
Cl2A Cl 0.381(2) 0.5022(18) 0.6286(17) 0.275(8) Uiso 0.30 1 d PD . .
Cl1B Cl 0.387(2) 0.628(2) 0.5030(13) 0.189(6) Uiso 0.20 1 d PD . .
Cl2B Cl 0.213(3) 0.530(2) 0.6654(17) 0.218(9) Uiso 0.20 1 d PD . .

loop_
_atom_site_aniso_label
_atom_site_aniso_U_11
_atom_site_aniso_U_22
_atom_site_aniso_U_33
_atom_site_aniso_U_23
_atom_site_aniso_U_13
_atom_site_aniso_U_12
P 0.0413(5) 0.0416(5) 0.0477(6) -0.0107(4) 0.0032(4) -0.0063(4)
O1 0.075(2) 0.0512(18) 0.0538(18) -0.0088(14) 0.0089(15) 0.0046(15)
O2 0.072(2) 0.0490(17) 0.0554(18) -0.0147(14) 0.0171(15) -0.0049(15)
C1 0.046(2) 0.041(2) 0.048(2) -0.0089(17) 0.0015(16) -0.0040(16)
C2 0.061(3) 0.056(3) 0.053(3) -0.006(2) 0.011(2) 0.000(2)
C3 0.084(4) 0.057(3) 0.063(3) 0.010(2) 0.003(3) 0.001(2)
C4 0.072(3) 0.043(2) 0.072(3) -0.001(2) 0.006(2) 0.006(2)
C5 0.057(3) 0.045(2) 0.061(3) -0.014(2) 0.003(2) 0.0007(19)
C6 0.0395(19) 0.042(2) 0.050(2) -0.0123(17) -0.0017(16) -0.0054(15)
C7 0.043(2) 0.045(2) 0.048(2) -0.0153(17) 0.0019(16) -0.0062(17)
C8 0.049(2) 0.048(2) 0.052(2) -0.0049(19) 0.0045(18) -0.0022(18)
C9 0.072(3) 0.093(4) 0.062(3) -0.006(3) 0.003(2) -0.028(3)
C10 0.058(3) 0.112(5) 0.081(4) 0.011(4) 0.008(3) -0.020(3)
C11 0.089(4) 0.070(3) 0.065(3) -0.008(3) 0.026(3) 0.002(3)
C12 0.162(7) 0.119(6) 0.082(4) -0.051(4) 0.061(5) -0.070(5)
C13 0.110(5) 0.108(5) 0.069(3) -0.044(3) 0.030(3) -0.057(4)
C14 0.047(2) 0.053(2) 0.049(2) -0.0190(18) 0.0062(17) -0.0147(18)
C15 0.061(3) 0.057(3) 0.073(3) -0.012(2) -0.010(2) -0.019(2)
C16 0.095(4) 0.062(3) 0.084(4) -0.011(3) -0.007(3) -0.032(3)
C17 0.091(4) 0.091(4) 0.070(3) -0.032(3) 0.015(3) -0.055(3)
C18 0.055(3) 0.107(5) 0.088(4) -0.050(3) 0.013(3) -0.036(3)
C19 0.047(2) 0.068(3) 0.078(3) -0.029(2) 0.002(2) -0.009(2)
C20 0.053(2) 0.043(2) 0.058(3) -0.0078(18) -0.0018(19) -0.0075(18)
C21 0.049(2) 0.058(2) 0.054(2) -0.0184(19) -0.0014(18) -0.0160(19)
C22 0.059(3) 0.060(3) 0.098(4) -0.025(3) -0.015(3) -0.007(2)
C23 0.089(4) 0.063(3) 0.117(5) -0.035(3) -0.027(3) -0.016(3)
C24 0.068(3) 0.086(4) 0.118(5) -0.045(3) -0.010(3) -0.029(3)
C25 0.053(3) 0.103(4) 0.121(5) -0.045(4) -0.015(3) -0.018(3)
C26 0.058(3) 0.067(3) 0.086(4) -0.031(3) -0.002(2) -0.013(2)
Br 0.0507(3) 0.0626(3) 0.0613(3) -0.0132(2) 0.0088(2) -0.0066(2)

loop_
_atom_type_symbol
_atom_type_description
_atom_type_scat_dispersion_real
_atom_type_scat_dispersion_imag
_atom_type_scat_source
C C 0.0033 0.0016 'International Tables Vol C Tables 4.2.6.8 and 6.1.1.4'
H H 0.0000 0.0000 'International Tables Vol C Tables 4.2.6.8 and 6.1.1.4'
O O 0.0106 0.0060 'International Tables Vol C Tables 4.2.6.8 and 6.1.1.4'
P P 0.1023 0.0942 'International Tables Vol C Tables 4.2.6.8 and 6.1.1.4'
Cl Cl 0.1484 0.1585 'International Tables Vol C Tables 4.2.6.8 and 6.1.1.4'
Br Br -0.2901 2.4595 'International Tables Vol C Tables 4.2.6.8 and 6.1.1.4'

loop_
_geom_angle_atom_site_label_1
_geom_angle_atom_site_label_2
_geom_angle_atom_site_label_3
_geom_angle
_geom_angle_site_symmetry_1
_geom_angle_site_symmetry_3
_geom_angle_publ_flag
C1 P C8 106.18(19) . . y
C1 P C14 110.54(19) . . y
C1 P C20 117.1(2) . . y
C8 P C14 106.7(2) . . y
C8 P C20 106.8(2) . . y
C14 P C20 109.0(2) . . y
C1 P O1 72.89(15) . . y
C8 P O1 178.90(16) . . y
C14 P O1 74.24(15) . . y
C20 P O1 73.29(16) . . y
C7 O1 P 98.6(3) . . y
C2 C1 C6 118.4(3) . . ?
C2 C1 P 117.4(3) . . ?
C6 C1 P 124.1(3) . . ?
C1 C2 C3 121.8(4) . . ?
C4 C3 C2 119.8(5) . . ?
C3 C4 C5 120.2(4) . . ?
C4 C5 C6 121.1(4) . . ?
C5 C6 C1 118.7(4) . . ?
C5 C6 C7 119.5(4) . . ?
C1 C6 C7 121.8(3) . . ?
O1 C7 O2 123.6(4) . . ?
O1 C7 C6 121.8(4) . . ?
O2 C7 C6 114.6(3) . . ?
C9 C8 C13 118.1(5) . . ?
C9 C8 P 121.6(4) . . ?
C13 C8 P 120.3(4) . . ?
C8 C9 C10 119.6(6) . . ?
C11 C10 C9 120.5(6) . . ?
C12 C11 C10 119.9(5) . . ?
C11 C12 C13 120.4(7) . . ?
C12 C13 C8 121.4(6) . . ?
C19 C14 C15 119.7(4) . . ?
C19 C14 P 121.2(3) . . ?
C15 C14 P 119.0(3) . . ?
C14 C15 C16 119.1(5) . . ?
C17 C16 C15 120.3(5) . . ?
C18 C17 C16 120.5(5) . . ?
C17 C18 C19 120.0(5) . . ?
C18 C19 C14 120.5(5) . . ?
C21 C20 P 119.0(3) . . ?
C26 C21 C22 119.3(4) . . ?
C26 C21 C20 117.9(4) . . ?
C22 C21 C20 122.6(4) . . ?
C21 C22 C23 120.2(5) . . ?
C24 C23 C22 120.2(5) . . ?
C23 C24 C25 119.9(5) . . ?
C24 C25 C26 120.2(5) . . ?
C21 C26 C25 120.1(5) . . ?
Cl1A C1S Cl2A 126.1(14) . . ?
Cl1A C1S Cl2B 77.2(12) . . ?
Cl2A C1S Cl2B 59.0(12) . . ?
Cl1A C1S Cl2 69.7(8) . . ?
Cl2A C1S Cl2 106.9(12) . . ?
Cl2B C1S Cl2 121.8(14) . . ?
Cl1A C1S Cl1B 100.6(12) . . ?
Cl2A C1S Cl1B 68.5(12) . . ?
Cl2B C1S Cl1B 107.7(13) . . ?
Cl2 C1S Cl1B 39.8(7) . . ?
Cl1A C1S Cl1 44.5(6) . . ?
Cl2A C1S Cl1 89.4(11) . . ?
Cl2B C1S Cl1 33.0(10) . . ?
Cl2 C1S Cl1 103.3(9) . . ?
Cl1B C1S Cl1 112.4(12) . . ?
Cl2B Cl1 Cl1A 129.6(12) . . ?
Cl2B Cl1 C1S 68.4(9) . . ?
Cl1A Cl1 C1S 62.1(6) . . ?
Cl2B Cl1 Cl2A 30.9(10) . . ?
Cl1A Cl1 Cl2A 100.0(8) . . ?
C1S Cl1 Cl2A 43.1(6) . . ?
Cl1B Cl2 C1S 70.3(8) . . ?
Cl1B Cl2 Cl1A 110.8(9) . . ?
C1S Cl2 Cl1A 52.4(5) . . ?
Cl1 Cl1A C1S 73.5(7) . . ?
Cl1 Cl1A Cl2 116.1(9) . . ?
C1S Cl1A Cl2 58.0(6) . . ?
Cl1 Cl1A Cl2B 21.5(6) . . ?
C1S Cl1A Cl2B 52.4(7) . . ?
Cl2 Cl1A Cl2B 96.9(8) . . ?
Cl2B Cl2A C1S 61.7(8) . . ?
Cl2B Cl2A Cl1B 102.5(12) . . ?
C1S Cl2A Cl1B 58.5(8) . . ?
Cl2B Cl2A Cl1 18.0(8) . . ?
C1S Cl2A Cl1 47.5(6) . . ?
Cl1B Cl2A Cl1 84.7(8) . . ?
Cl2 Cl1B C1S 69.9(9) . . ?
Cl2 Cl1B Cl2A 120.8(10) . . ?
C1S Cl1B Cl2A 52.9(6) . . ?
Cl1 Cl2B Cl2A 131.1(15) . . ?
Cl1 Cl2B C1S 78.6(12) . . ?
Cl2A Cl2B C1S 59.3(7) . . ?
Cl1 Cl2B Cl1A 28.8(7) . . ?
Cl2A Cl2B Cl1A 103.4(9) . . ?
C1S Cl2B Cl1A 50.4(7) . . ?

loop_
_geom_bond_atom_site_label_1
_geom_bond_atom_site_label_2
_geom_bond_distance
_geom_bond_site_symmetry_2
_geom_bond_publ_flag
P C1 1.826(4) . y
P C8 1.804(4) . y
P C14 1.801(4) . y
P C20 1.816(4) . y
P O1 2.827(3) . y
O1 C7 1.210(5) . y
O2 C7 1.310(5) . y
C1 C2 1.368(6) . ?
C1 C6 1.422(5) . ?
C2 C3 1.387(7) . ?
C3 C4 1.361(7) . ?
C4 C5 1.373(7) . ?
C5 C6 1.391(6) . ?
C6 C7 1.481(6) . ?
C8 C9 1.367(7) . ?
C8 C13 1.377(7) . ?
C9 C10 1.410(8) . ?
C10 C11 1.350(9) . ?
C11 C12 1.345(10) . ?
C12 C13 1.370(8) . ?
C14 C19 1.380(6) . ?
C14 C15 1.384(6) . ?
C15 C16 1.392(7) . ?
C16 C17 1.372(8) . ?
C17 C18 1.362(8) . ?
C18 C19 1.376(7) . ?
C20 C21 1.528(6) . ?
C21 C26 1.370(7) . ?
C21 C22 1.384(7) . ?
C22 C23 1.392(7) . ?
C23 C24 1.362(8) . ?
C24 C25 1.374(9) . ?
C25 C26 1.398(7) . ?
C1S Cl1A 1.615(14) . ?
C1S Cl2A 1.622(14) . ?
C1S Cl2B 1.662(15) . ?
C1S Cl2 1.729(13) . ?
C1S Cl1B 1.734(15) . ?
C1S Cl1 1.752(14) . ?
Cl1 Cl2B 0.97(3) . ?
Cl1 Cl1A 1.280(13) . ?
Cl1 Cl2A 2.375(19) . ?
Cl2 Cl1B 1.18(2) . ?
Cl2 Cl1A 1.913(16) . ?
Cl1A Cl2B 2.04(3) . ?
Cl2A Cl2B 1.62(3) . ?
Cl2A Cl1B 1.89(3) . ?
